data_4314629
loop_
_publ_author_name
'Dylan T. Houghton'
'Nicholas W. Gydesen'
'Navamoney Arulsamy'
'Mark P. Mehn'

_publ_section_title
;
 Synthesis and Characterization of Iron(II) Quinaldate Complexes
;
_journal_name_full 'Inorganic Chemistry'
_journal_page_first 879
_journal_page_last 887
_journal_paper_doi 10.1021/ic901464b
_journal_volume 49
_journal_year 2010
_chemical_formula_moiety 'C23 H19 Br Fe N3 Na O5'
_chemical_formula_sum 'C23 H19 Br Fe N3 Na O5'
_chemical_formula_weight 576.16
_chemical_name_systematic
; 
 ? 
;
_space_group_IT_number 14
_symmetry_cell_setting monoclinic
_symmetry_space_group_name_Hall '-P 2yn'
_symmetry_space_group_name_H-M 'P 1 21/n 1'
_atom_sites_solution_hydrogens geom
_atom_sites_solution_primary direct
_atom_sites_solution_secondary difmap
_audit_creation_method SHELXL-97
_cell_angle_alpha 90.00
_cell_angle_beta 94.076(1)
_cell_angle_gamma 90.00
_cell_formula_units_Z 4
_cell_length_a 9.9868(2)
_cell_length_b 15.3065(3)
_cell_length_c 15.3134(3)
_cell_measurement_reflns_used 6199
_cell_measurement_temperature 150(2)
_cell_measurement_theta_max 27.68
_cell_measurement_theta_min 2.52
_cell_volume 2334.93(8)
_computing_cell_refinement 'Bruker SMART (Bruker, 2001)'
_computing_data_collection 'Bruker SMART (Bruker, 2001)'
_computing_data_reduction 'Bruker SAINT (Bruker, 2001)'
_computing_molecular_graphics 'Bruker SHELXTL V. 6.14 (Bruker, 2001)'
_computing_publication_material 'Bruker SHELXTL V. 6.14 (Bruker, 2001)'
_computing_structure_refinement 'SHELXL-97 (Sheldrick, 1997)'
_computing_structure_solution 'SHELXS-97 (Sheldrick, 1997)'
_diffrn_ambient_temperature 150(2)
_diffrn_measured_fraction_theta_full 0.999
_diffrn_measured_fraction_theta_max 0.999
_diffrn_measurement_device_type 'CCD area detector'
_diffrn_measurement_method 'phi and omega scans'
_diffrn_radiation_monochromator graphite
_diffrn_radiation_source 'fine-focus sealed tube'
_diffrn_radiation_type MoK\a
_diffrn_radiation_wavelength 0.71073
_diffrn_reflns_av_R_equivalents 0.0473
_diffrn_reflns_av_sigmaI/netI 0.0400
_diffrn_reflns_limit_h_max 13
_diffrn_reflns_limit_h_min -13
_diffrn_reflns_limit_k_max 20
_diffrn_reflns_limit_k_min -20
_diffrn_reflns_limit_l_max 20
_diffrn_reflns_limit_l_min -18
_diffrn_reflns_number 32837
_diffrn_reflns_theta_full 28.70
_diffrn_reflns_theta_max 28.70
_diffrn_reflns_theta_min 1.88
_exptl_absorpt_coefficient_mu 2.416
_exptl_absorpt_correction_T_max 0.7753
_exptl_absorpt_correction_T_min 0.5429
_exptl_absorpt_correction_type multi-scan
_exptl_absorpt_process_details 'SADABS (Bruker, 2001)'
_exptl_crystal_colour purple
_exptl_crystal_density_diffrn 1.639
_exptl_crystal_density_method 'not measured'
_exptl_crystal_description rectangular_prism
_exptl_crystal_F_000 1160
_exptl_crystal_size_max 0.29
_exptl_crystal_size_mid 0.12
_exptl_crystal_size_min 0.11
_refine_diff_density_max 1.328
_refine_diff_density_min -0.584
_refine_diff_density_rms 0.096
_refine_ls_extinction_method none
_refine_ls_goodness_of_fit_ref 1.030
_refine_ls_hydrogen_treatment constr
_refine_ls_matrix_type full
_refine_ls_number_parameters 307
_refine_ls_number_reflns 6038
_refine_ls_number_restraints 0
_refine_ls_restrained_S_all 1.030
_refine_ls_R_factor_all 0.0759
_refine_ls_R_factor_gt 0.0431
_refine_ls_shift/su_max 0.001
_refine_ls_shift/su_mean 0.000
_refine_ls_structure_factor_coef Fsqd
_refine_ls_weighting_details 'calc w=1/[\s^2^(Fo^2^)+(0.0637P)^2^+0.6222P] where P=(Fo^2^+2Fc^2^)/3'
_refine_ls_weighting_scheme calc
_refine_ls_wR_factor_gt 0.1068
_refine_ls_wR_factor_ref 0.1224
_reflns_number_gt 4021
_reflns_number_total 6038
_reflns_threshold_expression >2sigma(I)
_cod_data_source_file ic901464b_si_002_2.cif
_cod_data_source_block dth11
_cod_depositor_comments
;
The following automatic conversions were performed:

'_symmetry_cell_setting' value 'Monoclinic' changed to 'monoclinic'
according to the built-in table from CIF Core dictionary named
'cif_core.dic' version 2.4.1 from 2010-06-29.

Automatic conversion script
Id: cif_fix_values 1646 2011-03-28 12:23:43Z adriana 
;
_cod_database_code 4314629

loop_
_symmetry_equiv_pos_as_xyz
'x, y, z'
'-x+1/2, y+1/2, -z+1/2'
'-x, -y, -z'
'x-1/2, -y-1/2, z-1/2'

loop_
_atom_site_label
_atom_site_type_symbol
_atom_site_fract_x
_atom_site_fract_y
_atom_site_fract_z
_atom_site_U_iso_or_equiv
_atom_site_adp_type
_atom_site_occupancy
_atom_site_symmetry_multiplicity
_atom_site_calc_flag
_atom_site_refinement_flags
_atom_site_disorder_assembly
_atom_site_disorder_group
Fe1 Fe 0.63370(4) 0.28589(2) 0.55585(2) 0.02484(11) Uani 1 1 d . . .
Br1 Br 0.64749(4) 0.12733(2) 0.55691(2) 0.05066(13) Uani 1 1 d . . .
N1 N 0.5381(2) 0.31647(14) 0.42581(14) 0.0255(5) Uani 1 1 d . . .
N2 N 0.7228(2) 0.31908(13) 0.68703(14) 0.0230(4) Uani 1 1 d . . .
O1 O 0.4705(2) 0.35589(15) 0.58572(13) 0.0407(5) Uani 1 1 d . . .
O3 O 0.80020(18) 0.35824(12) 0.52962(12) 0.0302(4) Uani 1 1 d . . .
O2 O 0.3019(2) 0.43935(18) 0.53242(16) 0.0619(8) Uani 1 1 d . . .
O4 O 0.95256(19) 0.45151(14) 0.58579(14) 0.0378(5) Uani 1 1 d . . .
C1 C 0.4334(3) 0.36864(18) 0.43158(18) 0.0297(6) Uani 1 1 d . . .
C2 C 0.3546(3) 0.3999(2) 0.35818(19) 0.0347(7) Uani 1 1 d . . .
H2A H 0.2808 0.4377 0.3653 0.042 Uiso 1 1 calc R . .
C3 C 0.3863(3) 0.37496(19) 0.2770(2) 0.0347(6) Uani 1 1 d . . .
H3A H 0.3336 0.3947 0.2267 0.042 Uiso 1 1 calc R . .
C4 C 0.4972(3) 0.31982(17) 0.26749(18) 0.0281(6) Uani 1 1 d . . .
C5 C 0.5360(3) 0.29096(18) 0.18447(19) 0.0336(6) Uani 1 1 d . . .
H5A H 0.4855 0.3083 0.1325 0.040 Uiso 1 1 calc R . .
C6 C 0.6456(3) 0.2386(2) 0.17958(19) 0.0365(7) Uani 1 1 d . . .
H6A H 0.6705 0.2195 0.1239 0.044 Uiso 1 1 calc R . .
C7 C 0.7226(3) 0.21219(18) 0.2556(2) 0.0341(6) Uani 1 1 d . . .
H7A H 0.7998 0.1768 0.2508 0.041 Uiso 1 1 calc R . .
C8 C 0.6861(3) 0.23765(18) 0.33672(18) 0.0301(6) Uani 1 1 d . . .
H8A H 0.7371 0.2187 0.3880 0.036 Uiso 1 1 calc R . .
C9 C 0.5728(3) 0.29208(16) 0.34405(17) 0.0256(5) Uani 1 1 d . . .
C10 C 0.3981(3) 0.3908(2) 0.5241(2) 0.0380(7) Uani 1 1 d . . .
C11 C 0.8243(3) 0.37369(16) 0.68450(17) 0.0247(5) Uani 1 1 d . . .
C12 C 0.8944(3) 0.40840(18) 0.75971(19) 0.0313(6) Uani 1 1 d . . .
H12A H 0.9659 0.4486 0.7547 0.038 Uiso 1 1 calc R . .
C13 C 0.8574(3) 0.38300(19) 0.8397(2) 0.0356(7) Uani 1 1 d . . .
H13A H 0.9038 0.4050 0.8914 0.043 Uiso 1 1 calc R . .
C14 C 0.7500(3) 0.32396(18) 0.84566(18) 0.0302(6) Uani 1 1 d . . .
C15 C 0.7060(3) 0.2929(2) 0.9265(2) 0.0406(7) Uani 1 1 d . . .
H15A H 0.7514 0.3107 0.9802 0.049 Uiso 1 1 calc R . .
C16 C 0.5989(3) 0.2375(2) 0.9272(2) 0.0446(8) Uani 1 1 d . . .
H16A H 0.5696 0.2178 0.9815 0.054 Uiso 1 1 calc R . .
C17 C 0.5317(3) 0.2094(2) 0.8491(2) 0.0418(7) Uani 1 1 d . . .
H17A H 0.4573 0.1710 0.8510 0.050 Uiso 1 1 calc R . .
C18 C 0.5719(3) 0.23653(19) 0.76965(19) 0.0319(6) Uani 1 1 d . . .
H18A H 0.5259 0.2168 0.7169 0.038 Uiso 1 1 calc R . .
C19 C 0.6818(3) 0.29395(17) 0.76700(17) 0.0260(5) Uani 1 1 d . . .
C20 C 0.8637(3) 0.39654(18) 0.59367(18) 0.0281(6) Uani 1 1 d . . .
Na1 Na 0.14070(9) 0.52536(7) 0.56689(7) 0.0291(2) Uani 1 1 d . . .
O5 O 0.2026(2) 0.54553(14) 0.70982(14) 0.0411(5) Uani 1 1 d . . .
C21 C 0.3036(3) 0.51113(19) 0.7443(2) 0.0393(7) Uani 1 1 d . . .
H21A H 0.3665 0.4875 0.7070 0.047 Uiso 1 1 calc R . .
N3 N 0.3313(3) 0.50450(17) 0.82989(19) 0.0518(8) Uani 1 1 d . . .
C22 C 0.4543(5) 0.4632(3) 0.8653(3) 0.0916(18) Uani 1 1 d . . .
H22A H 0.5063 0.4434 0.8171 0.137 Uiso 1 1 calc R . .
H22B H 0.4323 0.4131 0.9014 0.137 Uiso 1 1 calc R . .
H22C H 0.5074 0.5054 0.9013 0.137 Uiso 1 1 calc R . .
C23 C 0.2382(5) 0.5396(3) 0.8894(3) 0.0809(14) Uani 1 1 d . . .
H23A H 0.1613 0.5657 0.8556 0.121 Uiso 1 1 calc R . .
H23B H 0.2836 0.5843 0.9265 0.121 Uiso 1 1 calc R . .
H23C H 0.2069 0.4925 0.9262 0.121 Uiso 1 1 calc R . .

loop_
_atom_site_aniso_label
_atom_site_aniso_U_11
_atom_site_aniso_U_22
_atom_site_aniso_U_33
_atom_site_aniso_U_23
_atom_site_aniso_U_13
_atom_site_aniso_U_12
Fe1 0.0241(2) 0.0304(2) 0.0197(2) 0.00006(15) -0.00004(14) 0.00046(15)
Br1 0.0886(3) 0.03100(17) 0.0315(2) -0.00253(13) -0.00158(17) -0.00004(16)
N1 0.0243(11) 0.0297(11) 0.0225(12) -0.0011(9) 0.0002(9) 0.0016(9)
N2 0.0222(11) 0.0257(10) 0.0213(11) 0.0024(9) 0.0018(8) 0.0026(8)
O1 0.0336(11) 0.0625(14) 0.0263(11) -0.0048(10) 0.0040(8) 0.0133(10)
O3 0.0311(10) 0.0381(11) 0.0217(10) 0.0042(8) 0.0026(8) -0.0050(8)
O2 0.0540(15) 0.090(2) 0.0407(14) -0.0173(13) -0.0028(11) 0.0409(14)
O4 0.0321(11) 0.0459(12) 0.0349(12) 0.0120(10) -0.0016(9) -0.0135(9)
C1 0.0285(14) 0.0353(15) 0.0247(14) -0.0016(11) -0.0011(11) 0.0018(11)
C2 0.0297(15) 0.0399(16) 0.0334(17) 0.0002(13) -0.0069(12) 0.0093(12)
C3 0.0354(16) 0.0371(15) 0.0297(16) 0.0045(13) -0.0101(12) 0.0000(12)
C4 0.0318(14) 0.0278(13) 0.0242(14) 0.0002(11) -0.0014(11) -0.0071(11)
C5 0.0399(16) 0.0364(15) 0.0238(14) 0.0008(12) -0.0028(12) -0.0092(13)
C6 0.0453(18) 0.0404(16) 0.0247(15) -0.0058(13) 0.0085(13) -0.0103(13)
C7 0.0334(15) 0.0382(15) 0.0314(16) -0.0067(13) 0.0080(12) -0.0005(12)
C8 0.0321(15) 0.0335(14) 0.0245(14) 0.0000(12) 0.0005(11) -0.0009(11)
C9 0.0264(13) 0.0282(13) 0.0222(13) 0.0000(11) 0.0003(10) -0.0037(11)
C10 0.0268(15) 0.0519(19) 0.0348(17) -0.0055(14) -0.0007(12) 0.0138(13)
C11 0.0245(13) 0.0255(12) 0.0240(13) 0.0023(10) 0.0006(10) 0.0020(10)
C12 0.0319(15) 0.0312(14) 0.0305(15) -0.0025(12) -0.0007(11) -0.0030(11)
C13 0.0396(16) 0.0372(16) 0.0291(16) -0.0076(13) -0.0037(12) -0.0005(13)
C14 0.0360(15) 0.0343(14) 0.0205(14) -0.0009(11) 0.0029(11) 0.0049(12)
C15 0.0480(18) 0.0533(19) 0.0205(15) -0.0019(14) 0.0028(12) 0.0018(15)
C16 0.0488(19) 0.060(2) 0.0259(16) 0.0106(15) 0.0111(13) 0.0008(16)
C17 0.0421(17) 0.0509(19) 0.0324(17) 0.0122(14) 0.0031(13) -0.0030(14)
C18 0.0303(15) 0.0399(15) 0.0254(15) 0.0061(12) 0.0017(11) -0.0034(12)
C19 0.0248(13) 0.0310(13) 0.0224(13) 0.0009(11) 0.0025(10) 0.0043(11)
C20 0.0244(13) 0.0318(14) 0.0283(15) 0.0070(11) 0.0028(11) 0.0012(11)
Na1 0.0255(5) 0.0340(6) 0.0281(6) 0.0043(4) 0.0040(4) 0.0000(4)
O5 0.0469(13) 0.0430(12) 0.0325(12) -0.0018(10) -0.0023(9) 0.0027(10)
C21 0.0512(19) 0.0300(15) 0.0364(18) -0.0013(13) 0.0002(14) -0.0058(14)
N3 0.086(2) 0.0308(14) 0.0356(16) 0.0018(12) -0.0147(15) -0.0071(14)
C22 0.105(4) 0.057(2) 0.103(4) 0.017(3) -0.063(3) -0.005(2)
C23 0.145(4) 0.061(3) 0.039(2) -0.007(2) 0.019(3) -0.022(3)

loop_
_atom_type_symbol
_atom_type_description
_atom_type_scat_dispersion_real
_atom_type_scat_dispersion_imag
_atom_type_scat_source
C C 0.0033 0.0016 'International Tables Vol C Tables 4.2.6.8 and 6.1.1.4'
H H 0.0000 0.0000 'International Tables Vol C Tables 4.2.6.8 and 6.1.1.4'
N N 0.0061 0.0033 'International Tables Vol C Tables 4.2.6.8 and 6.1.1.4'
O O 0.0106 0.0060 'International Tables Vol C Tables 4.2.6.8 and 6.1.1.4'
Na Na 0.0362 0.0249 'International Tables Vol C Tables 4.2.6.8 and 6.1.1.4'
Fe Fe 0.3463 0.8444 'International Tables Vol C Tables 4.2.6.8 and 6.1.1.4'
Br Br -0.2901 2.4595 'International Tables Vol C Tables 4.2.6.8 and 6.1.1.4'

loop_
_geom_angle_atom_site_label_1
_geom_angle_atom_site_label_2
_geom_angle_atom_site_label_3
_geom_angle
_geom_angle_site_symmetry_1
_geom_angle_site_symmetry_3
_geom_angle_publ_flag
O1 Fe1 O3 115.61(9) . . ?
O1 Fe1 N1 77.74(8) . . ?
O3 Fe1 N1 90.77(8) . . ?
O1 Fe1 N2 87.22(8) . . ?
O3 Fe1 N2 76.94(7) . . ?
N1 Fe1 N2 154.27(8) . . ?
O1 Fe1 Br1 124.86(7) . . ?
O3 Fe1 Br1 119.45(6) . . ?
N1 Fe1 Br1 103.86(6) . . ?
N2 Fe1 Br1 101.86(6) . . ?
C1 N1 C9 118.4(2) . . ?
C1 N1 Fe1 111.25(17) . . ?
C9 N1 Fe1 130.29(17) . . ?
C11 N2 C19 118.9(2) . . ?
C11 N2 Fe1 112.48(17) . . ?
C19 N2 Fe1 128.54(17) . . ?
C10 O1 Fe1 118.71(18) . . ?
C20 O3 Fe1 117.51(16) . . ?
C20 O3 Na1 90.11(15) . 3_666 ?
Fe1 O3 Na1 138.71(9) . 3_666 ?
C10 O2 Na1 171.8(2) . . ?
C20 O4 Na1 167.5(2) . 1_655 ?
C20 O4 Na1 87.99(16) . 3_666 ?
Na1 O4 Na1 93.94(8) 1_655 3_666 ?
N1 C1 C2 123.4(3) . . ?
N1 C1 C10 115.7(2) . . ?
C2 C1 C10 120.9(2) . . ?
C3 C2 C1 118.8(3) . . ?
C3 C2 H2A 120.6 . . ?
C1 C2 H2A 120.6 . . ?
C2 C3 C4 119.9(3) . . ?
C2 C3 H3A 120.0 . . ?
C4 C3 H3A 120.0 . . ?
C3 C4 C9 118.2(3) . . ?
C3 C4 C5 122.9(3) . . ?
C9 C4 C5 118.9(3) . . ?
C6 C5 C4 120.1(3) . . ?
C6 C5 H5A 119.9 . . ?
C4 C5 H5A 119.9 . . ?
C5 C6 C7 121.1(3) . . ?
C5 C6 H6A 119.4 . . ?
C7 C6 H6A 119.4 . . ?
C8 C7 C6 120.1(3) . . ?
C8 C7 H7A 119.9 . . ?
C6 C7 H7A 119.9 . . ?
C7 C8 C9 120.1(3) . . ?
C7 C8 H8A 119.9 . . ?
C9 C8 H8A 119.9 . . ?
N1 C9 C4 121.3(2) . . ?
N1 C9 C8 119.1(2) . . ?
C4 C9 C8 119.6(2) . . ?
O2 C10 O1 126.0(3) . . ?
O2 C10 C1 117.8(3) . . ?
O1 C10 C1 116.2(2) . . ?
N2 C11 C12 123.7(2) . . ?
N2 C11 C20 115.1(2) . . ?
C12 C11 C20 121.2(2) . . ?
C13 C12 C11 118.5(3) . . ?
C13 C12 H12A 120.8 . . ?
C11 C12 H12A 120.8 . . ?
C12 C13 C14 119.9(3) . . ?
C12 C13 H13A 120.1 . . ?
C14 C13 H13A 120.1 . . ?
C13 C14 C19 118.3(2) . . ?
C13 C14 C15 123.6(3) . . ?
C19 C14 C15 118.1(3) . . ?
C16 C15 C14 120.3(3) . . ?
C16 C15 H15A 119.9 . . ?
C14 C15 H15A 119.9 . . ?
C15 C16 C17 120.9(3) . . ?
C15 C16 H16A 119.6 . . ?
C17 C16 H16A 119.6 . . ?
C18 C17 C16 120.9(3) . . ?
C18 C17 H17A 119.5 . . ?
C16 C17 H17A 119.5 . . ?
C17 C18 C19 119.4(3) . . ?
C17 C18 H18A 120.3 . . ?
C19 C18 H18A 120.3 . . ?
N2 C19 C18 118.8(2) . . ?
N2 C19 C14 120.8(2) . . ?
C18 C19 C14 120.4(2) . . ?
O4 C20 O3 124.1(3) . . ?
O4 C20 C11 118.9(2) . . ?
O3 C20 C11 117.0(2) . . ?
O2 Na1 O4 111.72(11) . 1_455 ?
O2 Na1 O5 99.32(9) . . ?
O4 Na1 O5 96.84(9) 1_455 . ?
O2 Na1 O3 94.63(10) . 3_666 ?
O4 Na1 O3 134.31(8) 1_455 3_666 ?
O5 Na1 O3 115.55(8) . 3_666 ?
O2 Na1 O4 95.31(9) . 3_666 ?
O4 Na1 O4 86.06(8) 1_455 3_666 ?
O5 Na1 O4 162.77(9) . 3_666 ?
O3 Na1 O4 53.80(7) 3_666 3_666 ?
O2 Na1 Na1 107.81(8) . 3_566 ?
O4 Na1 Na1 45.87(6) 1_455 3_566 ?
O5 Na1 Na1 139.84(8) . 3_566 ?
O3 Na1 Na1 91.54(6) 3_666 3_566 ?
O4 Na1 Na1 40.18(5) 3_666 3_566 ?
C21 O5 Na1 121.4(2) . . ?
O5 C21 N3 124.6(3) . . ?
O5 C21 H21A 117.7 . . ?
N3 C21 H21A 117.7 . . ?
C21 N3 C23 119.7(3) . . ?
C21 N3 C22 121.0(4) . . ?
C23 N3 C22 119.3(4) . . ?
N3 C22 H22A 109.5 . . ?
N3 C22 H22B 109.5 . . ?
H22A C22 H22B 109.5 . . ?
N3 C22 H22C 109.5 . . ?
H22A C22 H22C 109.5 . . ?
H22B C22 H22C 109.5 . . ?
N3 C23 H23A 109.5 . . ?
N3 C23 H23B 109.5 . . ?
H23A C23 H23B 109.5 . . ?
N3 C23 H23C 109.5 . . ?
H23A C23 H23C 109.5 . . ?
H23B C23 H23C 109.5 . . ?

loop_
_geom_bond_atom_site_label_1
_geom_bond_atom_site_label_2
_geom_bond_distance
_geom_bond_site_symmetry_2
_geom_bond_publ_flag
Fe1 O1 2.030(2) . ?
Fe1 O3 2.061(2) . ?
Fe1 N1 2.197(2) . ?
Fe1 N2 2.198(2) . ?
Fe1 Br1 2.4309(5) . ?
N1 C1 1.324(3) . ?
N1 C9 1.374(3) . ?
N2 C11 1.316(3) . ?
N2 C19 1.374(3) . ?
O1 C10 1.266(3) . ?
O3 C20 1.272(3) . ?
O3 Na1 2.415(2) 3_666 ?
O2 C10 1.228(3) . ?
O2 Na1 2.174(2) . ?
O4 C20 1.235(3) . ?
O4 Na1 2.229(2) 1_655 ?
O4 Na1 2.480(2) 3_666 ?
C1 C2 1.409(4) . ?
C1 C10 1.522(4) . ?
C2 C3 1.359(4) . ?
C2 H2A 0.9500 . ?
C3 C4 1.408(4) . ?
C3 H3A 0.9500 . ?
C4 C9 1.414(4) . ?
C4 C5 1.425(4) . ?
C5 C6 1.363(4) . ?
C5 H5A 0.9500 . ?
C6 C7 1.407(4) . ?
C6 H6A 0.9500 . ?
C7 C8 1.376(4) . ?
C7 H7A 0.9500 . ?
C8 C9 1.416(4) . ?
C8 H8A 0.9500 . ?
C11 C12 1.409(4) . ?
C11 C20 1.513(4) . ?
C12 C13 1.361(4) . ?
C12 H12A 0.9500 . ?
C13 C14 1.411(4) . ?
C13 H13A 0.9500 . ?
C14 C19 1.417(4) . ?
C14 C15 1.425(4) . ?
C15 C16 1.366(5) . ?
C15 H15A 0.9500 . ?
C16 C17 1.396(5) . ?
C16 H16A 0.9500 . ?
C17 C18 1.372(4) . ?
C17 H17A 0.9500 . ?
C18 C19 1.409(4) . ?
C18 H18A 0.9500 . ?
Na1 O4 2.229(2) 1_455 ?
Na1 O5 2.253(2) . ?
Na1 O3 2.415(2) 3_666 ?
Na1 O4 2.480(2) 3_666 ?
Na1 Na1 3.447(2) 3_566 ?
O5 C21 1.223(4) . ?
C21 N3 1.325(4) . ?
C21 H21A 0.9500 . ?
N3 C23 1.450(5) . ?
N3 C22 1.452(5) . ?
C22 H22A 0.9800 . ?
C22 H22B 0.9800 . ?
C22 H22C 0.9800 . ?
C23 H23A 0.9800 . ?
C23 H23B 0.9800 . ?
C23 H23C 0.9800 . ?

loop_
_geom_torsion_atom_site_label_1
_geom_torsion_atom_site_label_2
_geom_torsion_atom_site_label_3
_geom_torsion_atom_site_label_4
_geom_torsion
_geom_torsion_site_symmetry_1
_geom_torsion_site_symmetry_2
_geom_torsion_site_symmetry_3
_geom_torsion_site_symmetry_4
_geom_torsion_publ_flag
N1 C1 C10 O1 -1.4(4) . . . . ?
N2 C11 C20 O3 -3.2(3) . . . . ?
